data_7159405
loop_
_publ_author_name
'Hsueh, Jen-Chun'
'Szu, Fu-En'
'Yu, Yin-Yin'
'Leung, Man-Kit'

_publ_section_title
;
 <i>ortho</i>-Lithiation driven one-pot synthesis of quinazolines
 <i>via</i> [2 + 2 + 2] cascade annulation of halofluorobenzenes with
 nitriles.
;
_journal_issue 25
_journal_name_full 'Organic &amp; biomolecular chemistry'
_journal_page_first 5297
_journal_page_last 5304
_journal_paper_doi 10.1039/d3ob00741c
_journal_volume 21
_journal_year 2023
_chemical_formula_sum 'C20 H12 Br F N2'
_chemical_formula_weight 379.23
_chemical_name_systematic 6-Bromo-5-fluoro-2,4-diphenylquinazoline
_space_group_crystal_system monoclinic
_space_group_IT_number 14
_space_group_name_Hall '-P 2ybc'
_space_group_name_H-M_alt 'P 1 21/c 1'
_atom_sites_solution_hydrogens geom
_audit_creation_method SHELXL-2018/3
_audit_update_record
;
2023-03-22 deposited with the CCDC.	2023-06-12 downloaded from the CCDC.
;
_cell_angle_alpha 90
_cell_angle_beta 107.5625(18)
_cell_angle_gamma 90
_cell_formula_units_Z 4
_cell_length_a 16.4004(10)
_cell_length_b 4.9641(3)
_cell_length_c 19.8649(12)
_cell_measurement_reflns_used 9173
_cell_measurement_temperature 100(2)
_cell_measurement_theta_max 78.08
_cell_measurement_theta_min 2.83
_cell_volume 1541.88(16)
_computing_cell_refinement 'SAINT V8.40B (Bruker AXS LLC, 2019)'
_computing_data_collection 'Bruker APEX4'
_computing_data_reduction 'SAINT V8.40B (Bruker AXS LLC, 2019)'
_computing_molecular_graphics 'Bruker SHELXTL'
_computing_publication_material 'Bruker SHELXTL'
_computing_structure_refinement 'SHELXL-2018/3 (Sheldrick, 2018)'
_computing_structure_solution 'SHELXT 2018/2 (Sheldrick, 2018)'
_diffrn_ambient_temperature 100(2)
_diffrn_measured_fraction_theta_full 0.996
_diffrn_measured_fraction_theta_max 0.963
_diffrn_measurement_device_type 'Bruker AXS D8 VENTURE, PhotonIII_C28'
_diffrn_measurement_method '\w and \f scans'
_diffrn_radiation_type CuK\a
_diffrn_radiation_wavelength 1.54178
_diffrn_reflns_av_R_equivalents 0.0394
_diffrn_reflns_av_unetI/netI 0.0221
_diffrn_reflns_Laue_measured_fraction_full 0.996
_diffrn_reflns_Laue_measured_fraction_max 0.963
_diffrn_reflns_limit_h_max 20
_diffrn_reflns_limit_h_min -19
_diffrn_reflns_limit_k_max 6
_diffrn_reflns_limit_k_min -5
_diffrn_reflns_limit_l_max 24
_diffrn_reflns_limit_l_min -23
_diffrn_reflns_number 28264
_diffrn_reflns_point_group_measured_fraction_full 0.996
_diffrn_reflns_point_group_measured_fraction_max 0.963
_diffrn_reflns_theta_full 67.679
_diffrn_reflns_theta_max 78.665
_diffrn_reflns_theta_min 2.826
_diffrn_source 'I-mu-S microfocus sealed tube'
_exptl_absorpt_coefficient_mu 3.749
_exptl_absorpt_correction_T_max 1.0000
_exptl_absorpt_correction_T_min 0.7660
_exptl_absorpt_correction_type multi-scan
_exptl_absorpt_process_details
; 
SADABS 2016/2: Krause, L., Herbst-Irmer, R., Sheldrick, G. M., Stalke, D. (2015). 
"Comparison of silver and molybdenum microfocus X-ray sources for 
single-crystal structure determination" 
J. Appl. Cryst. 48, 3-10. 
doi:10.1107/S1600576714022985 
;
_exptl_crystal_density_diffrn 1.634
_exptl_crystal_description prism
_exptl_crystal_F_000 760
_exptl_crystal_size_max 0.400
_exptl_crystal_size_mid 0.100
_exptl_crystal_size_min 0.050
_refine_diff_density_max 0.591
_refine_diff_density_min -0.980
_refine_diff_density_rms 0.101
_refine_ls_extinction_method none
_refine_ls_goodness_of_fit_ref 1.195
_refine_ls_hydrogen_treatment constr
_refine_ls_matrix_type full
_refine_ls_number_parameters 248
_refine_ls_number_reflns 3206
_refine_ls_number_restraints 390
_refine_ls_restrained_S_all 1.136
_refine_ls_R_factor_all 0.0421
_refine_ls_R_factor_gt 0.0412
_refine_ls_shift/su_max 0.001
_refine_ls_shift/su_mean 0.000
_refine_ls_structure_factor_coef Fsqd
_refine_ls_weighting_details 'w=1/[\s^2^(Fo^2^)+7.7823P] where P=(Fo^2^+2Fc^2^)/3'
_refine_ls_weighting_scheme calc
_refine_ls_wR_factor_gt 0.1008
_refine_ls_wR_factor_ref 0.1013
_reflns_Friedel_coverage 0.000
_reflns_number_gt 3128
_reflns_number_total 3206
_reflns_threshold_expression 'I > 2\s(I)'
_cod_data_source_file d3ob00741c2.cif
_cod_data_source_block ic21665
_cod_depositor_comments
;
The following automatic conversions were performed:

data item '_exptl_absorpt_correction_type' value 'Multi-Scan' was
changed to 'multi-scan' in accordance with the
/home/data/users/saulius/crontab/automatic-downloads/rss-feeds/RSC/lib/dictionaries/cif_core.dic
dictionary named 'cif_core.dic' version 2.4.2 last updated on
2011-04-26.

Automatic conversion script
Id: cif_fix_values 8170 2020-07-09 18:12:32Z antanas 
;
_cod_original_sg_symbol_H-M 'P 21/c'
_cod_database_code 7159405
_shelx_shelxl_version_number 2018/3
_shelx_space_group_comment
; 
The symmetry employed for this shelxl refinement is uniquely defined 
by the following loop, which should always be used as a source of 
symmetry information in preference to the above space-group names. 
They are only intended as comments. 
;
_shelx_estimated_absorpt_t_min 0.316
_shelx_estimated_absorpt_t_max 0.835

loop_
_space_group_symop_operation_xyz
'x, y, z'
'-x, y+1/2, -z+1/2'
'-x, -y, -z'
'x, -y-1/2, z-1/2'

loop_
_atom_site_label
_atom_site_type_symbol
_atom_site_fract_x
_atom_site_fract_y
_atom_site_fract_z
_atom_site_U_iso_or_equiv
_atom_site_adp_type
_atom_site_occupancy
_atom_site_site_symmetry_order
_atom_site_calc_flag
_atom_site_refinement_flags_posn
_atom_site_refinement_flags_adp
_atom_site_refinement_flags_occupancy
_atom_site_disorder_assembly
_atom_site_disorder_group
Br1 Br 0.79803(2) 1.31735(7) 0.85685(2) 0.01965(12) Uani 1 1 d . . . . .
F1 F 0.67115(13) 0.9899(5) 0.74777(11) 0.0295(5) Uani 1 1 d . . . . .
N1 N 0.86836(17) 0.4614(6) 0.66608(14) 0.0139(5) Uani 1 1 d . . . . .
N2 N 0.71906(17) 0.3791(6) 0.61289(14) 0.0161(6) Uani 1 1 d . . . . .
C1 C 0.7507(2) 0.9225(7) 0.74843(18) 0.0179(7) Uani 1 1 d . . . . .
C2 C 0.8174(2) 1.0505(7) 0.79521(17) 0.0164(7) Uani 1 1 d . . . . .
C3 C 0.9022(2) 0.9865(7) 0.79877(18) 0.0172(7) Uani 1 1 d . . . . .
H3 H 0.948609 1.078305 0.831011 0.021 Uiso 1 1 calc R U . . .
C4 C 0.9174(2) 0.7915(7) 0.75560(17) 0.0157(7) Uani 1 1 d . . . . .
H4 H 0.974541 0.747319 0.758058 0.019 Uiso 1 1 calc R U . . .
C5 C 0.8487(2) 0.6546(7) 0.70721(17) 0.0141(6) Uani 1 1 d . . . . .
C6 C 0.7624(2) 0.7186(7) 0.70241(17) 0.0154(7) Uani 1 1 d . . . . .
C7 C 0.6977(2) 0.5681(7) 0.65145(17) 0.0151(6) Uani 1 1 d . . . . .
C8 C 0.8040(2) 0.3328(7) 0.62129(17) 0.0136(6) Uani 1 1 d . . . . .
C9 C 0.8242(2) 0.1205(7) 0.57651(16) 0.0136(6) Uani 1 1 d . . . . .
C10 C 0.7600(2) -0.0296(7) 0.52923(17) 0.0168(7) Uani 1 1 d . . . . .
H10 H 0.701750 0.007007 0.524834 0.020 Uiso 1 1 calc R U . . .
C11 C 0.7801(2) -0.2315(7) 0.48854(18) 0.0196(7) Uani 1 1 d . . . . .
H11 H 0.735874 -0.333171 0.456795 0.024 Uiso 1 1 calc R U . . .
C12 C 0.8651(2) -0.2842(7) 0.49444(18) 0.0198(7) Uani 1 1 d . . . . .
H12 H 0.878957 -0.421270 0.466373 0.024 Uiso 1 1 calc R U . . .
C13 C 0.9296(2) -0.1380(7) 0.54098(17) 0.0168(7) Uani 1 1 d . . . . .
H13 H 0.987671 -0.176885 0.545247 0.020 Uiso 1 1 calc R U . . .
C14 C 0.9099(2) 0.0659(7) 0.58163(17) 0.0149(6) Uani 1 1 d . . . . .
H14 H 0.954490 0.168226 0.612834 0.018 Uiso 1 1 calc R U . . .
C15 C 0.6065(2) 0.6038(12) 0.6418(2) 0.0175(14) Uani 0.499(4) 1 d G U P A 1
C16 C 0.5705(3) 0.5904(11) 0.69675(19) 0.0223(12) Uani 0.499(4) 1 d G U P A 1
H16A H 0.605891 0.560165 0.743697 0.027 Uiso 0.499(4) 1 calc R U P A 1
C17 C 0.4828(3) 0.6214(12) 0.6830(2) 0.0261(13) Uani 0.499(4) 1 d G U P A 1
H17A H 0.458165 0.612306 0.720513 0.031 Uiso 0.499(4) 1 calc R U P A 1
C18 C 0.4310(2) 0.6657(13) 0.6143(3) 0.0249(14) Uani 0.499(4) 1 d G U P A 1
H18A H 0.371037 0.686900 0.604865 0.030 Uiso 0.499(4) 1 calc R U P A 1
C19 C 0.4670(3) 0.6791(12) 0.5594(2) 0.0256(13) Uani 0.499(4) 1 d G U P A 1
H19A H 0.431636 0.709354 0.512402 0.031 Uiso 0.499(4) 1 calc R U P A 1
C20 C 0.5548(3) 0.6481(11) 0.5731(2) 0.0208(12) Uani 0.499(4) 1 d G U P A 1
H20A H 0.579362 0.657214 0.535585 0.025 Uiso 0.499(4) 1 calc R U P A 1
C15' C 0.6012(2) 0.6139(10) 0.6312(3) 0.0180(14) Uani 0.501(4) 1 d G U P A 2
C16' C 0.5679(3) 0.8693(8) 0.6112(3) 0.0206(12) Uani 0.501(4) 1 d G U P A 2
H16B H 0.604881 1.013301 0.608408 0.025 Uiso 0.501(4) 1 calc R U P A 2
C17' C 0.4805(3) 0.9140(8) 0.5953(3) 0.0218(12) Uani 0.501(4) 1 d G U P A 2
H17B H 0.457686 1.088513 0.581689 0.026 Uiso 0.501(4) 1 calc R U P A 2
C18' C 0.4263(2) 0.7033(10) 0.5994(3) 0.0230(14) Uani 0.501(4) 1 d G U P A 2
H18B H 0.366566 0.733801 0.588563 0.028 Uiso 0.501(4) 1 calc R U P A 2
C19' C 0.4596(3) 0.4479(8) 0.6194(3) 0.0242(13) Uani 0.501(4) 1 d G U P A 2
H19B H 0.422641 0.303872 0.622156 0.029 Uiso 0.501(4) 1 calc R U P A 2
C20' C 0.5471(3) 0.4032(8) 0.6352(3) 0.0222(12) Uani 0.501(4) 1 d G U P A 2
H20B H 0.569836 0.228654 0.648876 0.027 Uiso 0.501(4) 1 calc R U P A 2

loop_
_atom_site_aniso_label
_atom_site_aniso_U_11
_atom_site_aniso_U_22
_atom_site_aniso_U_33
_atom_site_aniso_U_23
_atom_site_aniso_U_13
_atom_site_aniso_U_12
Br1 0.0288(2) 0.01682(19) 0.01539(19) 0.00113(13) 0.00978(14) 0.00690(14)
F1 0.0185(10) 0.0447(15) 0.0249(11) -0.0082(10) 0.0059(9) 0.0134(10)
N1 0.0165(13) 0.0110(13) 0.0156(13) 0.0009(11) 0.0068(11) 0.0013(11)
N2 0.0145(13) 0.0186(15) 0.0160(14) 0.0039(11) 0.0061(11) 0.0029(11)
C1 0.0187(16) 0.0200(18) 0.0180(16) 0.0052(14) 0.0099(13) 0.0084(14)
C2 0.0261(17) 0.0114(16) 0.0147(16) 0.0022(12) 0.0107(13) 0.0029(13)
C3 0.0214(17) 0.0126(16) 0.0190(16) 0.0001(13) 0.0083(13) -0.0028(13)
C4 0.0182(16) 0.0125(16) 0.0184(16) 0.0017(13) 0.0085(13) -0.0009(13)
C5 0.0201(16) 0.0100(15) 0.0150(15) 0.0024(12) 0.0094(13) 0.0012(12)
C6 0.0188(16) 0.0131(16) 0.0163(16) 0.0028(13) 0.0082(13) 0.0020(13)
C7 0.0177(16) 0.0124(16) 0.0178(16) 0.0050(13) 0.0095(13) 0.0016(13)
C8 0.0165(15) 0.0123(16) 0.0132(15) 0.0045(12) 0.0066(12) 0.0022(12)
C9 0.0161(15) 0.0129(16) 0.0125(15) 0.0027(12) 0.0056(12) 0.0001(12)
C10 0.0179(16) 0.0165(17) 0.0170(16) 0.0020(13) 0.0068(13) -0.0010(13)
C11 0.0232(17) 0.0170(17) 0.0172(16) -0.0004(14) 0.0040(14) -0.0038(14)
C12 0.0310(19) 0.0144(17) 0.0161(16) -0.0013(13) 0.0103(14) 0.0011(14)
C13 0.0195(16) 0.0169(17) 0.0164(16) 0.0013(13) 0.0092(13) 0.0042(13)
C14 0.0170(15) 0.0134(16) 0.0148(15) 0.0007(12) 0.0054(12) 0.0010(13)
C15 0.016(2) 0.019(3) 0.018(3) -0.003(2) 0.005(2) 0.000(2)
C16 0.019(2) 0.025(3) 0.024(2) -0.003(2) 0.008(2) -0.003(2)
C17 0.019(2) 0.030(3) 0.030(3) -0.006(2) 0.010(2) -0.002(2)
C18 0.015(2) 0.030(3) 0.030(3) -0.007(2) 0.006(2) 0.001(2)
C19 0.019(2) 0.024(3) 0.029(3) -0.005(2) 0.000(2) 0.001(2)
C20 0.015(2) 0.022(2) 0.024(2) -0.003(2) 0.004(2) 0.000(2)
C15' 0.015(2) 0.019(3) 0.021(2) 0.002(2) 0.008(2) 0.002(2)
C16' 0.016(2) 0.022(2) 0.024(2) -0.001(2) 0.007(2) 0.001(2)
C17' 0.016(2) 0.021(2) 0.027(2) -0.004(2) 0.005(2) 0.002(2)
C18' 0.016(2) 0.026(3) 0.024(3) 0.004(2) 0.001(2) 0.003(2)
C19' 0.017(2) 0.026(3) 0.029(2) 0.004(2) 0.005(2) 0.000(2)
C20' 0.018(2) 0.024(3) 0.025(2) 0.003(2) 0.007(2) 0.000(2)

loop_
_atom_type_symbol
_atom_type_description
_atom_type_scat_dispersion_real
_atom_type_scat_dispersion_imag
_atom_type_scat_source
C C 0.0181 0.0091 'International Tables Vol C Tables 4.2.6.8 and 6.1.1.4'
H H 0.0000 0.0000 'International Tables Vol C Tables 4.2.6.8 and 6.1.1.4'
N N 0.0311 0.0180 'International Tables Vol C Tables 4.2.6.8 and 6.1.1.4'
F F 0.0727 0.0534 'International Tables Vol C Tables 4.2.6.8 and 6.1.1.4'
Br Br -0.6763 1.2805 'International Tables Vol C Tables 4.2.6.8 and 6.1.1.4'

loop_
_geom_angle_atom_site_label_1
_geom_angle_atom_site_label_2
_geom_angle_atom_site_label_3
_geom_angle
_geom_angle_site_symmetry_1
_geom_angle_site_symmetry_3
_geom_angle_publ_flag
C8 N1 C5 117.3(3) . . ?
C7 N2 C8 119.0(3) . . ?
F1 C1 C2 118.0(3) . . ?
F1 C1 C6 119.5(3) . . ?
C2 C1 C6 122.5(3) . . ?
C1 C2 C3 120.5(3) . . ?
C1 C2 Br1 120.7(3) . . ?
C3 C2 Br1 118.8(3) . . ?
C4 C3 C2 119.5(3) . . ?
C3 C4 C5 120.6(3) . . ?
N1 C5 C4 117.5(3) . . ?
N1 C5 C6 121.9(3) . . ?
C4 C5 C6 120.6(3) . . ?
C1 C6 C5 116.2(3) . . ?
C1 C6 C7 127.7(3) . . ?
C5 C6 C7 116.0(3) . . ?
N2 C7 C6 120.6(3) . . ?
N2 C7 C15 116.7(3) . . ?
C6 C7 C15 122.6(3) . . ?
N2 C7 C15' 112.8(3) . . ?
C6 C7 C15' 126.5(3) . . ?
N1 C8 N2 125.2(3) . . ?
N1 C8 C9 118.1(3) . . ?
N2 C8 C9 116.7(3) . . ?
C10 C9 C14 118.8(3) . . ?
C10 C9 C8 121.6(3) . . ?
C14 C9 C8 119.6(3) . . ?
C11 C10 C9 120.9(3) . . ?
C12 C11 C10 119.7(3) . . ?
C13 C12 C11 120.3(3) . . ?
C12 C13 C14 120.3(3) . . ?
C13 C14 C9 120.0(3) . . ?
C16 C15 C20 120.0 . . ?
C16 C15 C7 123.5(3) . . ?
C20 C15 C7 116.5(3) . . ?
C17 C16 C15 120.0 . . ?
C16 C17 C18 120.0 . . ?
C17 C18 C19 120.0 . . ?
C20 C19 C18 120.0 . . ?
C19 C20 C15 120.0 . . ?
C16' C15' C20' 120.0 . . ?
C16' C15' C7 119.9(3) . . ?
C20' C15' C7 120.1(3) . . ?
C17' C16' C15' 120.0 . . ?
C16' C17' C18' 120.0 . . ?
C19' C18' C17' 120.0 . . ?
C18' C19' C20' 120.0 . . ?
C19' C20' C15' 120.0 . . ?

loop_
_geom_bond_atom_site_label_1
_geom_bond_atom_site_label_2
_geom_bond_distance
_geom_bond_site_symmetry_2
_geom_bond_publ_flag
Br1 C2 1.895(3) . ?
F1 C1 1.343(4) . ?
N1 C8 1.321(4) . ?
N1 C5 1.361(4) . ?
N2 C7 1.323(4) . ?
N2 C8 1.372(4) . ?
C1 C2 1.361(5) . ?
C1 C6 1.415(5) . ?
C2 C3 1.407(5) . ?
C3 C4 1.365(5) . ?
C4 C5 1.415(5) . ?
C5 C6 1.424(4) . ?
C6 C7 1.436(5) . ?
C7 C15 1.460(4) . ?
C7 C15' 1.528(4) . ?
C8 C9 1.480(5) . ?
C9 C10 1.396(5) . ?
C9 C14 1.405(4) . ?
C10 C11 1.388(5) . ?
C11 C12 1.388(5) . ?
C12 C13 1.382(5) . ?
C13 C14 1.392(5) . ?
C15 C16 1.3900 . ?
C15 C20 1.3900 . ?
C16 C17 1.3900 . ?
C17 C18 1.3900 . ?
C18 C19 1.3900 . ?
C19 C20 1.3900 . ?
C15' C16' 1.3900 . ?
C15' C20' 1.3900 . ?
C16' C17' 1.3900 . ?
C17' C18' 1.3900 . ?
C18' C19' 1.3900 . ?
C19' C20' 1.3900 . ?
